data_7039920
loop_
_publ_author_name
'Aloisi, Alicia'
'Berthet, Jean-Claude'
'Genre, Caroline'
'Thu\'ery, Pierre'
'Cantat, Thibault'

_publ_section_title
;
 Complexes of the tripodal phosphine ligands PhSi(XPPh2)3 (X = CH2, O):
 synthesis, structure and catalytic activity in the hydroboration of CO2.
;
_journal_issue 37
_journal_name_full 'Dalton transactions (Cambridge, England : 2003)'
_journal_page_first 14774
_journal_page_last 14788
_journal_paper_doi 10.1039/c6dt02135b
_journal_volume 45
_journal_year 2016
_chemical_formula_sum 'C54 H45 Cl Cu O6 P3 Si3'
_chemical_formula_weight 1066.07
_space_group_crystal_system cubic
_space_group_IT_number 205
_space_group_name_Hall '-P 2ac 2ab 3'
_space_group_name_H-M_alt 'P a -3'
_symmetry_space_group_name_Hall '-P 2ac 2ab 3'
_symmetry_space_group_name_H-M 'P a -3'
_atom_sites_solution_hydrogens geom
_audit_creation_method SHELXL-2014
_audit_update_record
;
2016-06-21 deposited with the CCDC.
2016-07-15 downloaded from the CCDC.
;
_cell_angle_alpha 90
_cell_angle_beta 90
_cell_angle_gamma 90
_cell_formula_units_Z 8
_cell_length_a 22.2970(4)
_cell_length_b 22.2970(4)
_cell_length_c 22.2970(4)
_cell_measurement_reflns_used 119259
_cell_measurement_temperature 150(2)
_cell_measurement_theta_max 25.68
_cell_measurement_theta_min 3.17
_cell_volume 11085.1(3)
_computing_cell_refinement 'HKL2000 (Otwinowski & Minor, 1997)'
_computing_data_collection 'COLLECT (Nonius, 1998)'
_computing_data_reduction 'HKL2000 (Otwinowski & Minor, 1997)'
_computing_molecular_graphics 'SHELXTL (Sheldrick, 2008)'
_computing_publication_material 'SHELXTL (Sheldrick, 2008); PLATON (Spek, 2003)'
_computing_structure_refinement 'SHELXL (Sheldrick, 2015)'
_computing_structure_solution 'SHELXT (Sheldrick, 2015)'
_diffrn_ambient_temperature 150(2)
_diffrn_measured_fraction_theta_full 0.996
_diffrn_measured_fraction_theta_max 0.996
_diffrn_measurement_device_type 'Nonius Kappa-CCD area-detector diffractometer'
_diffrn_measurement_method 'two \f and one \w scans with 2\% steps (190 frames)'
_diffrn_radiation_monochromator graphite
_diffrn_radiation_source 'fine-focus sealed tube'
_diffrn_radiation_type MoK\a
_diffrn_radiation_wavelength 0.71073
_diffrn_reflns_av_R_equivalents 0.0267
_diffrn_reflns_av_unetI/netI 0.0358
_diffrn_reflns_Laue_measured_fraction_full 0.996
_diffrn_reflns_Laue_measured_fraction_max 0.996
_diffrn_reflns_limit_h_max 19
_diffrn_reflns_limit_h_min -19
_diffrn_reflns_limit_k_max 27
_diffrn_reflns_limit_k_min -27
_diffrn_reflns_limit_l_max 18
_diffrn_reflns_limit_l_min -18
_diffrn_reflns_number 119259
_diffrn_reflns_point_group_measured_fraction_full 0.996
_diffrn_reflns_point_group_measured_fraction_max 0.996
_diffrn_reflns_theta_full 25.242
_diffrn_reflns_theta_max 25.675
_diffrn_reflns_theta_min 3.165
_diffrn_standards_decay_% 0
_diffrn_standards_interval_time 0
_diffrn_standards_number 0
_exptl_absorpt_coefficient_mu 0.640
_exptl_absorpt_correction_T_max 0.897
_exptl_absorpt_correction_T_min 0.745
_exptl_absorpt_correction_type multi-scan
_exptl_absorpt_process_details 'SCALEPACK (Otwinowski & Minor, 1997)'
_exptl_crystal_colour colourless
_exptl_crystal_density_diffrn 1.278
_exptl_crystal_description irregular
_exptl_crystal_F_000 4400
_exptl_crystal_size_max 0.19
_exptl_crystal_size_mid 0.19
_exptl_crystal_size_min 0.17
_refine_diff_density_max 0.316
_refine_diff_density_min -0.368
_refine_diff_density_rms 0.065
_refine_ls_extinction_method none
_refine_ls_goodness_of_fit_ref 1.099
_refine_ls_hydrogen_treatment constr
_refine_ls_matrix_type full
_refine_ls_number_parameters 205
_refine_ls_number_reflns 3506
_refine_ls_number_restraints 0
_refine_ls_restrained_S_all 1.099
_refine_ls_R_factor_all 0.0680
_refine_ls_R_factor_gt 0.0469
_refine_ls_shift/su_max 0.001
_refine_ls_shift/su_mean 0.000
_refine_ls_structure_factor_coef Fsqd
_refine_ls_weighting_details 'w=1/[\s^2^(Fo^2^)+(0.0626P)^2^+6.1654P] where P=(Fo^2^+2Fc^2^)/3'
_refine_ls_weighting_scheme calc
_refine_ls_wR_factor_gt 0.1234
_refine_ls_wR_factor_ref 0.1297
_reflns_Friedel_coverage 0.000
_reflns_number_gt 2617
_reflns_number_total 3506
_reflns_threshold_expression 'I > 2\s(I)'
_cod_data_source_file c6dt02135b2.cif
_cod_data_source_block 7
_cod_depositor_comments 'Adding full bibliography for 7039913--7039920.cif.'
_cod_original_cell_volume 11085.1(6)
_cod_database_code 7039920
_shelx_space_group_comment
;
The symmetry employed for this shelxl refinement is uniquely defined
by the following loop, which should always be used as a source of
symmetry information in preference to the above space-group names.
They are only intended as comments.
;
_shelxl_version_number 2014-3

loop_
_space_group_symop_operation_xyz
'x, y, z'
'-x+1/2, -y, z+1/2'
'-x, y+1/2, -z+1/2'
'x+1/2, -y+1/2, -z'
'z, x, y'
'z+1/2, -x+1/2, -y'
'-z+1/2, -x, y+1/2'
'-z, x+1/2, -y+1/2'
'y, z, x'
'-y, z+1/2, -x+1/2'
'y+1/2, -z+1/2, -x'
'-y+1/2, -z, x+1/2'
'-x, -y, -z'
'x-1/2, y, -z-1/2'
'x, -y-1/2, z-1/2'
'-x-1/2, y-1/2, z'
'-z, -x, -y'
'-z-1/2, x-1/2, y'
'z-1/2, x, -y-1/2'
'z, -x-1/2, y-1/2'
'-y, -z, -x'
'y, -z-1/2, x-1/2'
'-y-1/2, z-1/2, x'
'y-1/2, z, -x-1/2'

loop_
_atom_site_label
_atom_site_type_symbol
_atom_site_fract_x
_atom_site_fract_y
_atom_site_fract_z
_atom_site_U_iso_or_equiv
_atom_site_adp_type
_atom_site_occupancy
_atom_site_site_symmetry_order
_atom_site_calc_flag
_atom_site_refinement_flags_posn
_atom_site_refinement_flags_adp
_atom_site_refinement_flags_occupancy
Cu1 Cu 0.74005(2) 0.74005(2) 0.74005(2) 0.0388(2) Uani 1 3 d S T P
Cl1 Cl 0.79966(4) 0.79966(4) 0.79966(4) 0.0513(4) Uani 1 3 d S T P
P1 P 0.71782(4) 0.65960(4) 0.79717(3) 0.0393(2) Uani 1 1 d . . .
Si1 Si 0.64003(4) 0.59603(4) 0.70498(4) 0.0402(2) Uani 1 1 d . . .
O1 O 0.67501(10) 0.60859(9) 0.76773(9) 0.0448(5) Uani 1 1 d . . .
O2 O 0.68914(9) 0.59357(9) 0.65045(9) 0.0421(5) Uani 1 1 d . . .
C1 C 0.60095(14) 0.52464(14) 0.71657(14) 0.0447(8) Uani 1 1 d . . .
C2 C 0.63112(17) 0.47605(16) 0.74256(18) 0.0615(10) Uani 1 1 d . . .
H2 H 0.6723 0.4802 0.7526 0.074 Uiso 1 1 calc R U .
C3 C 0.60242(19) 0.42189(17) 0.7540(2) 0.0693(11) Uani 1 1 d . . .
H3 H 0.6242 0.3891 0.7703 0.083 Uiso 1 1 calc R U .
C4 C 0.54293(19) 0.41629(17) 0.74182(19) 0.0682(11) Uani 1 1 d . . .
H4 H 0.5230 0.3795 0.7501 0.082 Uiso 1 1 calc R U .
C5 C 0.51208(18) 0.46252(17) 0.7181(2) 0.0699(11) Uani 1 1 d . . .
H5 H 0.4705 0.4582 0.7101 0.084 Uiso 1 1 calc R U .
C6 C 0.54055(16) 0.51638(16) 0.70523(17) 0.0591(9) Uani 1 1 d . . .
H6 H 0.5180 0.5483 0.6882 0.071 Uiso 1 1 calc R U .
C7 C 0.78309(14) 0.61476(13) 0.81638(14) 0.0417(7) Uani 1 1 d . . .
C8 C 0.79889(16) 0.56514(14) 0.78220(16) 0.0516(8) Uani 1 1 d . . .
H8 H 0.7744 0.5533 0.7494 0.062 Uiso 1 1 calc R U .
C9 C 0.85014(16) 0.53302(16) 0.79582(18) 0.0606(10) Uani 1 1 d . . .
H9 H 0.8609 0.4991 0.7723 0.073 Uiso 1 1 calc R U .
C10 C 0.88580(17) 0.55012(17) 0.84366(19) 0.0641(10) Uani 1 1 d . . .
H10 H 0.9202 0.5272 0.8540 0.077 Uiso 1 1 calc R U .
C11 C 0.87113(16) 0.60059(17) 0.87626(17) 0.0584(9) Uani 1 1 d . . .
H11 H 0.8964 0.6135 0.9081 0.070 Uiso 1 1 calc R U .
C12 C 0.81994(15) 0.63227(15) 0.86276(15) 0.0496(8) Uani 1 1 d . . .
H12 H 0.8099 0.6667 0.8857 0.060 Uiso 1 1 calc R U .
C13 C 0.68242(14) 0.66884(14) 0.87008(13) 0.0420(7) Uani 1 1 d . . .
C14 C 0.65820(19) 0.61991(17) 0.89956(16) 0.0671(11) Uani 1 1 d . . .
H14 H 0.6594 0.5814 0.8814 0.081 Uiso 1 1 calc R U .
C15 C 0.6321(2) 0.6270(2) 0.95572(19) 0.0859(14) Uani 1 1 d . . .
H15 H 0.6157 0.5932 0.9760 0.103 Uiso 1 1 calc R U .
C16 C 0.62986(19) 0.68265(19) 0.98196(17) 0.0697(11) Uani 1 1 d . . .
H16 H 0.6116 0.6874 1.0202 0.084 Uiso 1 1 calc R U .
C17 C 0.65393(16) 0.73150(17) 0.95326(15) 0.0544(9) Uani 1 1 d . . .
H17 H 0.6527 0.7699 0.9718 0.065 Uiso 1 1 calc R U .
C18 C 0.68023(15) 0.72469(15) 0.89672(14) 0.0473(8) Uani 1 1 d . . .
H18 H 0.6966 0.7585 0.8766 0.057 Uiso 1 1 calc R U .

loop_
_atom_site_aniso_label
_atom_site_aniso_U_11
_atom_site_aniso_U_22
_atom_site_aniso_U_33
_atom_site_aniso_U_23
_atom_site_aniso_U_13
_atom_site_aniso_U_12
Cu1 0.0388(2) 0.0388(2) 0.0388(2) 0.00088(16) 0.00088(16) 0.00088(16)
Cl1 0.0513(4) 0.0513(4) 0.0513(4) -0.0050(4) -0.0050(4) -0.0050(4)
P1 0.0426(5) 0.0383(4) 0.0369(4) 0.0003(3) 0.0002(3) 0.0001(3)
Si1 0.0418(5) 0.0382(5) 0.0407(5) -0.0004(4) -0.0006(4) -0.0014(4)
O1 0.0506(13) 0.0413(12) 0.0425(12) 0.0011(9) -0.0040(10) -0.0055(10)
O2 0.0444(12) 0.0415(11) 0.0405(11) 0.0020(9) 0.0029(9) 0.0024(9)
C1 0.0468(18) 0.0413(17) 0.0460(18) -0.0024(14) -0.0007(15) -0.0006(15)
C2 0.054(2) 0.051(2) 0.080(3) 0.0081(19) -0.0035(19) 0.0020(17)
C3 0.072(3) 0.047(2) 0.089(3) 0.013(2) -0.003(2) 0.0034(19)
C4 0.075(3) 0.046(2) 0.083(3) 0.0028(19) 0.006(2) -0.012(2)
C5 0.051(2) 0.053(2) 0.105(3) 0.000(2) -0.004(2) -0.0105(18)
C6 0.052(2) 0.049(2) 0.076(3) 0.0017(18) -0.0082(19) -0.0012(17)
C7 0.0441(17) 0.0374(16) 0.0436(17) 0.0055(14) 0.0018(14) 0.0002(14)
C8 0.055(2) 0.0440(18) 0.056(2) -0.0035(16) 0.0008(17) -0.0023(16)
C9 0.056(2) 0.0454(19) 0.081(3) -0.0014(19) 0.007(2) 0.0062(17)
C10 0.052(2) 0.059(2) 0.081(3) 0.012(2) 0.002(2) 0.0105(18)
C11 0.053(2) 0.066(2) 0.056(2) 0.0062(18) -0.0079(17) 0.0038(18)
C12 0.0516(19) 0.0492(19) 0.0481(19) 0.0019(15) -0.0011(16) 0.0040(16)
C13 0.0421(17) 0.0485(18) 0.0353(16) 0.0026(14) 0.0012(13) -0.0005(14)
C14 0.094(3) 0.052(2) 0.056(2) -0.0025(18) 0.020(2) -0.009(2)
C15 0.117(4) 0.074(3) 0.067(3) 0.001(2) 0.039(3) -0.021(3)
C16 0.079(3) 0.078(3) 0.052(2) -0.005(2) 0.019(2) -0.001(2)
C17 0.060(2) 0.059(2) 0.0437(19) -0.0063(17) 0.0054(17) 0.0058(17)
C18 0.0492(19) 0.0497(19) 0.0429(18) 0.0028(15) 0.0027(15) 0.0017(15)

loop_
_atom_type_symbol
_atom_type_description
_atom_type_scat_dispersion_real
_atom_type_scat_dispersion_imag
_atom_type_scat_source
C C 0.0033 0.0016 'International Tables Vol C Tables 4.2.6.8 and 6.1.1.4'
H H 0.0000 0.0000 'International Tables Vol C Tables 4.2.6.8 and 6.1.1.4'
O O 0.0106 0.0060 'International Tables Vol C Tables 4.2.6.8 and 6.1.1.4'
Si Si 0.0817 0.0704 'International Tables Vol C Tables 4.2.6.8 and 6.1.1.4'
P P 0.1023 0.0942 'International Tables Vol C Tables 4.2.6.8 and 6.1.1.4'
Cl Cl 0.1484 0.1585 'International Tables Vol C Tables 4.2.6.8 and 6.1.1.4'
Cu Cu 0.3201 1.2651 'International Tables Vol C Tables 4.2.6.8 and 6.1.1.4'

loop_
_geom_angle_atom_site_label_1
_geom_angle_atom_site_label_2
_geom_angle_atom_site_label_3
_geom_angle
_geom_angle_site_symmetry_1
_geom_angle_site_symmetry_3
P1 Cu1 P1 113.48(2) . 9
P1 Cu1 P1 113.49(2) . 5
P1 Cu1 P1 113.48(2) 9 5
P1 Cu1 Cl1 105.08(3) . .
P1 Cu1 Cl1 105.08(3) 9 .
P1 Cu1 Cl1 105.08(3) 5 .
O1 P1 C7 100.41(13) . .
O1 P1 C13 100.70(13) . .
C7 P1 C13 101.49(14) . .
O1 P1 Cu1 117.27(8) . .
C7 P1 Cu1 113.25(10) . .
C13 P1 Cu1 120.67(11) . .
O1 Si1 O2 111.23(11) . 9
O1 Si1 O2 108.90(12) . .
O2 Si1 O2 106.75(14) 9 .
O1 Si1 C1 104.85(13) . .
O2 Si1 C1 111.96(13) 9 .
O2 Si1 C1 113.18(13) . .
P1 O1 Si1 138.64(14) . .
Si1 O2 Si1 132.44(14) 5 .
C6 C1 C2 116.1(3) . .
C6 C1 Si1 123.6(3) . .
C2 C1 Si1 120.1(3) . .
C3 C2 C1 121.8(4) . .
C3 C2 H2 119.1 . .
C1 C2 H2 119.1 . .
C4 C3 C2 119.5(4) . .
C4 C3 H3 120.3 . .
C2 C3 H3 120.3 . .
C5 C4 C3 120.4(4) . .
C5 C4 H4 119.8 . .
C3 C4 H4 119.8 . .
C4 C5 C6 120.6(4) . .
C4 C5 H5 119.7 . .
C6 C5 H5 119.7 . .
C1 C6 C5 121.5(3) . .
C1 C6 H6 119.2 . .
C5 C6 H6 119.2 . .
C12 C7 C8 119.1(3) . .
C12 C7 P1 119.9(2) . .
C8 C7 P1 120.8(2) . .
C9 C8 C7 120.1(3) . .
C9 C8 H8 119.9 . .
C7 C8 H8 119.9 . .
C8 C9 C10 120.1(3) . .
C8 C9 H9 120.0 . .
C10 C9 H9 120.0 . .
C11 C10 C9 119.7(3) . .
C11 C10 H10 120.2 . .
C9 C10 H10 120.2 . .
C12 C11 C10 120.0(3) . .
C12 C11 H11 120.0 . .
C10 C11 H11 120.0 . .
C11 C12 C7 120.9(3) . .
C11 C12 H12 119.5 . .
C7 C12 H12 119.5 . .
C18 C13 C14 119.5(3) . .
C18 C13 P1 120.1(2) . .
C14 C13 P1 120.3(3) . .
C13 C14 C15 120.2(4) . .
C13 C14 H14 119.9 . .
C15 C14 H14 119.9 . .
C16 C15 C14 120.1(4) . .
C16 C15 H15 120.0 . .
C14 C15 H15 120.0 . .
C17 C16 C15 120.3(3) . .
C17 C16 H16 119.9 . .
C15 C16 H16 119.9 . .
C16 C17 C18 119.9(3) . .
C16 C17 H17 120.1 . .
C18 C17 H17 120.1 . .
C13 C18 C17 120.0(3) . .
C13 C18 H18 120.0 . .
C17 C18 H18 120.0 . .

loop_
_geom_bond_atom_site_label_1
_geom_bond_atom_site_label_2
_geom_bond_distance
_geom_bond_site_symmetry_2
Cu1 P1 2.2550(8) .
Cu1 P1 2.2550(8) 9
Cu1 P1 2.2550(8) 5
Cu1 Cl1 2.3022(15) .
P1 O1 1.623(2) .
P1 C7 1.817(3) .
P1 C13 1.819(3) .
Si1 O1 1.626(2) .
Si1 O2 1.634(2) 9
Si1 O2 1.637(2) .
Si1 C1 1.833(3) .
O2 Si1 1.634(2) 5
C1 C6 1.383(5) .
C1 C2 1.401(5) .
C2 C3 1.390(5) .
C2 H2 0.9500 .
C3 C4 1.360(6) .
C3 H3 0.9500 .
C4 C5 1.347(5) .
C4 H4 0.9500 .
C5 C6 1.388(5) .
C5 H5 0.9500 .
C6 H6 0.9500 .
C7 C12 1.377(5) .
C7 C8 1.389(4) .
C8 C9 1.382(5) .
C8 H8 0.9500 .
C9 C10 1.384(5) .
C9 H9 0.9500 .
C10 C11 1.379(5) .
C10 H10 0.9500 .
C11 C12 1.376(5) .
C11 H11 0.9500 .
C12 H12 0.9500 .
C13 C18 1.381(5) .
C13 C14 1.384(5) .
C14 C15 1.390(5) .
C14 H14 0.9500 .
C15 C16 1.373(6) .
C15 H15 0.9500 .
C16 C17 1.373(5) .
C16 H16 0.9500 .
C17 C18 1.399(5) .
C17 H17 0.9500 .
C18 H18 0.9500 .
